data_7020257
loop_
_publ_author_name
'Howarth, Ashlee J.'
'Davies, David L.'
'Lelj, Francesco'
'Wolf, Michael O.'
'Patrick, Brian O.'

_publ_section_title
;
 Atropisomerism in a thermally switchable, cyclometallated iridium
 complex.
;
_journal_issue 34
_journal_name_full 'Dalton transactions (Cambridge, England : 2003)'
_journal_page_first 10150
_journal_page_last 10152
_journal_paper_doi 10.1039/c2dt31120h
_journal_volume 41
_journal_year 2012
_chemical_formula_sum 'C47 H44 F6 Ir N6 P'
_chemical_formula_weight 1030.05
_chemical_name_systematic
;
?
;
_space_group_IT_number 12
_symmetry_cell_setting monoclinic
_symmetry_space_group_name_Hall '-C 2y'
_symmetry_space_group_name_H-M 'C 1 2/m 1'
_atom_sites_solution_hydrogens geom
_atom_sites_solution_primary direct
_atom_sites_solution_secondary difmap
_audit_creation_method SHELXL-97
_cell_angle_alpha 90.00
_cell_angle_beta 107.697(4)
_cell_angle_gamma 90.00
_cell_formula_units_Z 8
_cell_length_a 17.7310(17)
_cell_length_b 23.624(2)
_cell_length_c 21.5847(19)
_cell_measurement_reflns_used 9692
_cell_measurement_temperature 100.0(2)
_cell_measurement_theta_max 29.98
_cell_measurement_theta_min 2.61
_cell_volume 8613.5(14)
_computing_structure_refinement 'SHELXL-97 (Sheldrick, 2008)'
_diffrn_ambient_temperature 100.0(2)
_diffrn_measured_fraction_theta_full 0.996
_diffrn_measured_fraction_theta_max 0.996
_diffrn_measurement_device_type 'Bruker X8 APEX II'
_diffrn_measurement_method 'area detector'
_diffrn_radiation_monochromator graphite
_diffrn_radiation_source 'fine-focus sealed tube'
_diffrn_radiation_type MoK\a
_diffrn_radiation_wavelength 0.71069
_diffrn_reflns_av_R_equivalents 0.0436
_diffrn_reflns_av_sigmaI/netI 0.0329
_diffrn_reflns_limit_h_max 24
_diffrn_reflns_limit_h_min -24
_diffrn_reflns_limit_k_max 33
_diffrn_reflns_limit_k_min -32
_diffrn_reflns_limit_l_max 30
_diffrn_reflns_limit_l_min -29
_diffrn_reflns_number 73975
_diffrn_reflns_theta_full 30.05
_diffrn_reflns_theta_max 30.05
_diffrn_reflns_theta_min 1.48
_exptl_absorpt_coefficient_mu 3.205
_exptl_absorpt_correction_T_max 0.638
_exptl_absorpt_correction_T_min 0.526
_exptl_absorpt_correction_type multi-scan
_exptl_absorpt_process_details 'SADABS (Sheldrick, 2008)'
_exptl_crystal_colour orange
_exptl_crystal_density_diffrn 1.589
_exptl_crystal_density_method 'not measured'
_exptl_crystal_description tablet
_exptl_crystal_F_000 4112
_exptl_crystal_size_max 0.30
_exptl_crystal_size_mid 0.24
_exptl_crystal_size_min 0.14
_refine_diff_density_max 2.576
_refine_diff_density_min -1.719
_refine_diff_density_rms 0.123
_refine_ls_extinction_method none
_refine_ls_goodness_of_fit_ref 1.065
_refine_ls_hydrogen_treatment constr
_refine_ls_matrix_type full
_refine_ls_number_parameters 582
_refine_ls_number_reflns 12853
_refine_ls_number_restraints 937
_refine_ls_restrained_S_all 1.033
_refine_ls_R_factor_all 0.0485
_refine_ls_R_factor_gt 0.0312
_refine_ls_shift/su_max 0.013
_refine_ls_shift/su_mean 0.000
_refine_ls_structure_factor_coef Fsqd
_refine_ls_weighting_details 'calc w=1/[\s^2^(Fo^2^)+(0.0228P)^2^+51.4521P] where P=(Fo^2^+2Fc^2^)/3'
_refine_ls_weighting_scheme calc
_refine_ls_wR_factor_gt 0.0690
_refine_ls_wR_factor_ref 0.0786
_reflns_number_gt 10250
_reflns_number_total 12853
_reflns_threshold_expression >2\s(I)
_cod_data_source_file c2dt31120h.txt
_cod_data_source_block mw162
_cod_original_cell_volume 8613.6(14)
_cod_original_sg_symbol_H-M 'C 2/m'
_cod_database_code 7020257

loop_
_symmetry_equiv_pos_as_xyz
'x, y, z'
'-x, y, -z'
'x+1/2, y+1/2, z'
'-x+1/2, y+1/2, -z'
'-x, -y, -z'
'x, -y, z'
'-x+1/2, -y+1/2, -z'
'x+1/2, -y+1/2, z'

loop_
_atom_site_label
_atom_site_type_symbol
_atom_site_fract_x
_atom_site_fract_y
_atom_site_fract_z
_atom_site_U_iso_or_equiv
_atom_site_adp_type
_atom_site_occupancy
_atom_site_symmetry_multiplicity
_atom_site_calc_flag
_atom_site_refinement_flags
_atom_site_disorder_assembly
_atom_site_disorder_group
C1 C 0.27489(19) 0.15117(14) 0.43431(17) 0.0264(7) Uani 1 1 d U . .
H1 H 0.2294 0.1628 0.4456 0.032 Uiso 1 1 calc R . .
C2 C 0.3258(2) 0.11229(16) 0.47368(19) 0.0337(8) Uani 1 1 d U . .
H2 H 0.3154 0.0974 0.5112 0.040 Uiso 1 1 calc R . .
C3 C 0.3920(2) 0.09546(16) 0.4575(2) 0.0372(9) Uani 1 1 d U . .
H3 H 0.4272 0.0681 0.4831 0.045 Uiso 1 1 calc R . .
C4 C 0.4065(2) 0.11900(15) 0.40322(19) 0.0323(8) Uani 1 1 d U . .
H4 H 0.4523 0.1085 0.3919 0.039 Uiso 1 1 calc R . .
C5 C 0.35346(18) 0.15799(13) 0.36580(16) 0.0222(6) Uani 1 1 d U . .
C6 C 0.36491(17) 0.18685(13) 0.30817(15) 0.0205(6) Uani 1 1 d U . .
C7 C 0.44088(18) 0.17706(15) 0.29323(17) 0.0267(7) Uani 1 1 d U . .
H7A H 0.4400 0.1394 0.2740 0.040 Uiso 1 1 calc R . .
H7B H 0.4853 0.1795 0.3334 0.040 Uiso 1 1 calc R . .
H7C H 0.4471 0.2059 0.2625 0.040 Uiso 1 1 calc R . .
C8 C 0.31881(19) 0.25280(15) 0.22262(16) 0.0241(6) Uani 1 1 d U . .
C9 C 0.3282(2) 0.31076(16) 0.23088(18) 0.0294(7) Uani 1 1 d U . .
H9 H 0.3231 0.3278 0.2693 0.035 Uiso 1 1 calc R . .
C10 C 0.3450(2) 0.34456(17) 0.1837(2) 0.0368(9) Uani 1 1 d U . .
H10 H 0.3510 0.3843 0.1900 0.044 Uiso 1 1 calc R . .
C11 C 0.3531(2) 0.32006(19) 0.12745(19) 0.0368(9) Uani 1 1 d U . .
C12 C 0.3391(2) 0.26163(18) 0.11654(17) 0.0325(8) Uani 1 1 d U . .
C13 C 0.32138(18) 0.22666(16) 0.16466(16) 0.0267(7) Uani 1 1 d U . .
C14 C 0.3088(2) 0.16760(17) 0.15210(18) 0.0315(8) Uani 1 1 d U . .
H14 H 0.2984 0.1439 0.1841 0.038 Uiso 1 1 calc R . .
C15 C 0.3114(2) 0.1446(2) 0.09482(19) 0.0387(9) Uani 1 1 d U . .
H15 H 0.3012 0.1053 0.0872 0.046 Uiso 1 1 calc R . .
C16 C 0.3291(2) 0.1783(2) 0.04606(18) 0.0394(9) Uani 1 1 d U . .
C17 C 0.3445(2) 0.2362(2) 0.05763(17) 0.0405(10) Uani 1 1 d U . .
C18 C 0.3653(2) 0.2709(2) 0.01042(19) 0.0454(11) Uani 1 1 d U . .
C19 C 0.3698(3) 0.2449(3) -0.0468(2) 0.0586(15) Uani 1 1 d U . .
H19 H 0.3850 0.2666 -0.0781 0.070 Uiso 1 1 calc R . .
C20 C 0.3527(3) 0.1886(3) -0.0581(2) 0.0594(14) Uani 1 1 d U . .
H20 H 0.3544 0.1724 -0.0979 0.071 Uiso 1 1 calc R . .
C21 C 0.3329(3) 0.1548(3) -0.0134(2) 0.0541(13) Uani 1 1 d U . .
H21 H 0.3219 0.1158 -0.0224 0.065 Uiso 1 1 calc R . .
C22 C 0.3816(3) 0.3290(2) 0.0248(2) 0.0519(12) Uani 1 1 d U . .
H22 H 0.3978 0.3517 -0.0052 0.062 Uiso 1 1 calc R . .
C23 C 0.3751(3) 0.3534(2) 0.0797(2) 0.0481(11) Uani 1 1 d U . .
H23 H 0.3850 0.3927 0.0868 0.058 Uiso 1 1 calc R . .
C24 C 0.30726(18) 0.31616(15) 0.41577(16) 0.0232(6) Uani 1 1 d U . .
H24 H 0.3402 0.2907 0.4463 0.028 Uiso 1 1 calc R . .
C25 C 0.3075(2) 0.37490(15) 0.42294(18) 0.0285(7) Uani 1 1 d U . .
H25 H 0.3400 0.3966 0.4581 0.034 Uiso 1 1 calc R . .
C26 C 0.2507(2) 0.39492(15) 0.36819(18) 0.0282(7) Uani 1 1 d U . .
H26 H 0.2366 0.4334 0.3584 0.034 Uiso 1 1 calc R . .
C27 C 0.15627(18) 0.34262(14) 0.27177(16) 0.0229(6) Uani 1 1 d U . .
C28 C 0.1151(2) 0.38908(16) 0.23805(18) 0.0311(7) Uani 1 1 d U . .
H28 H 0.1293 0.4266 0.2527 0.037 Uiso 1 1 calc R . .
C29 C 0.0526(2) 0.37849(17) 0.18220(18) 0.0346(8) Uani 1 1 d U . .
H29 H 0.0232 0.4091 0.1581 0.042 Uiso 1 1 calc R . .
C30 C 0.0332(2) 0.32334(17) 0.16161(17) 0.0327(8) Uani 1 1 d U . .
H30 H -0.0099 0.3165 0.1236 0.039 Uiso 1 1 calc R . .
C31 C 0.07608(19) 0.27771(15) 0.19608(16) 0.0262(7) Uani 1 1 d U . .
H31 H 0.0617 0.2402 0.1811 0.031 Uiso 1 1 calc R . .
C32 C 0.14005(18) 0.28630(14) 0.25250(15) 0.0220(6) Uani 1 1 d U . .
C33 C 0.1379(2) 0.12908(16) 0.2150(2) 0.0354(8) Uani 1 1 d U . .
H33 H 0.1728 0.1301 0.1893 0.042 Uiso 1 1 calc R . .
C34 C 0.0733(3) 0.09267(19) 0.2047(2) 0.0470(11) Uani 1 1 d U . .
H34 H 0.0563 0.0649 0.1715 0.056 Uiso 1 1 calc R . .
C35 C 0.0395(2) 0.10514(18) 0.2522(2) 0.0437(10) Uani 1 1 d U . .
H35 H -0.0058 0.0873 0.2582 0.052 Uiso 1 1 calc R . .
C36 C 0.07148(19) 0.18079(15) 0.34028(17) 0.0280(7) Uani 1 1 d U . .
C37 C 0.0131(2) 0.16887(18) 0.36935(19) 0.0363(9) Uani 1 1 d U . .
H37 H -0.0214 0.1375 0.3557 0.044 Uiso 1 1 calc R . .
C38 C 0.0069(2) 0.2041(2) 0.41879(19) 0.0381(9) Uani 1 1 d U . .
H38 H -0.0321 0.1967 0.4397 0.046 Uiso 1 1 calc R . .
C39 C 0.0569(2) 0.25003(18) 0.43795(17) 0.0317(8) Uani 1 1 d U . .
H39 H 0.0515 0.2743 0.4714 0.038 Uiso 1 1 calc R . .
C40 C 0.11523(19) 0.26098(15) 0.40844(16) 0.0259(7) Uani 1 1 d U . .
H40 H 0.1493 0.2926 0.4222 0.031 Uiso 1 1 calc R . .
C41 C 0.12439(17) 0.22612(14) 0.35877(15) 0.0215(6) Uani 1 1 d U . .
C42 C -0.1870(8) 0.0000 -0.0192(7) 0.124(5) Uani 1 2 d SU . .
H42A H -0.2358 0.0000 -0.0559 0.186 Uiso 1 2 calc SR . .
H42B H -0.1856 0.0339 0.0074 0.186 Uiso 0.50 1 calc PR . .
H42C H -0.1856 -0.0339 0.0074 0.186 Uiso 0.50 1 calc PR . .
C43 C -0.1135(6) 0.0000 -0.0454(6) 0.101(3) Uani 1 2 d SU . .
H43A H -0.1153 -0.0339 -0.0727 0.121 Uiso 0.50 1 calc PR . .
H43B H -0.1153 0.0339 -0.0727 0.121 Uiso 0.50 1 calc PR . .
C44 C -0.0348(7) 0.0000 0.0125(6) 0.110(4) Uani 1 2 d SU . .
H44A H -0.0329 0.0339 0.0399 0.132 Uiso 0.50 1 calc PR . .
H44B H -0.0329 -0.0339 0.0399 0.132 Uiso 0.50 1 calc PR . .
C45 C 0.3237(7) 0.0000 0.2119(6) 0.121(5) Uani 0.50 2 d SPU . .
H45A H 0.3689 0.0206 0.2058 0.181 Uiso 0.50 1 calc PR . .
H45B H 0.2767 0.0069 0.1747 0.181 Uiso 0.50 1 calc PR . .
H45C H 0.3354 -0.0406 0.2154 0.181 Uiso 0.50 1 calc PR . .
C46 C 0.3079(7) 0.0211(5) 0.2760(7) 0.099(5) Uani 0.50 1 d PU . .
H46A H 0.3571 0.0140 0.3120 0.119 Uiso 0.50 1 calc PR . .
H46B H 0.3015 0.0627 0.2722 0.119 Uiso 0.50 1 calc PR . .
C47 C 0.2433(6) 0.0000 0.2975(7) 0.113(4) Uani 0.50 2 d SPU . .
H47A H 0.1945 0.0075 0.2612 0.136 Uiso 0.25 1 calc PR . .
H47B H 0.2496 -0.0417 0.2999 0.136 Uiso 0.25 1 calc PR . .
C48 C 0.2258(7) 0.0159(4) 0.3543(7) 0.086(4) Uani 0.50 1 d PU . .
H48A H 0.2244 0.0578 0.3530 0.103 Uiso 0.50 1 calc PR . .
H48B H 0.2737 0.0057 0.3902 0.103 Uiso 0.50 1 calc PR . .
C49 C 0.1604(7) 0.0000 0.3777(8) 0.122(4) Uani 0.50 2 d SPU . .
H49A H 0.1156 0.0212 0.3481 0.147 Uiso 0.25 1 calc PR . .
H49B H 0.1511 -0.0399 0.3635 0.147 Uiso 0.25 1 calc PR . .
C50 C 0.1411(10) 0.0000 0.4368(7) 0.177(7) Uani 0.50 2 d SPU . .
H50A H 0.0877 -0.0153 0.4292 0.265 Uiso 0.50 1 calc PR . .
H50B H 0.1431 0.0388 0.4532 0.265 Uiso 0.50 1 calc PR . .
H50C H 0.1792 -0.0235 0.4689 0.265 Uiso 0.50 1 calc PR . .
C45B C 0.3237(7) 0.0000 0.2119(6) 0.121(5) Uani 0.50 2 d SPU . .
C47B C 0.2433(6) 0.0000 0.2975(7) 0.113(4) Uani 0.50 2 d SPU . .
H47C H 0.2496 0.0417 0.2999 0.136 Uiso 0.25 1 calc PR . .
H47D H 0.1945 -0.0075 0.2612 0.136 Uiso 0.25 1 calc PR . .
C49B C 0.1604(7) 0.0000 0.3777(8) 0.122(4) Uani 0.50 2 d SPU . .
H49C H 0.1511 0.0399 0.3635 0.147 Uiso 0.25 1 calc PR . .
H49D H 0.1156 -0.0212 0.3481 0.147 Uiso 0.25 1 calc PR . .
C50B C 0.1411(10) 0.0000 0.4368(7) 0.177(7) Uani 0.50 2 d SPU . .
N1 N 0.28716(15) 0.17317(11) 0.38080(13) 0.0219(5) Uani 1 1 d U . .
N2 N 0.30825(15) 0.22027(11) 0.27610(13) 0.0203(5) Uani 1 1 d U . .
N3 N 0.25403(15) 0.30092(11) 0.35991(12) 0.0201(5) Uani 1 1 d U . .
N4 N 0.21915(15) 0.35004(11) 0.33143(13) 0.0218(5) Uani 1 1 d U . .
N5 N 0.14346(16) 0.16222(12) 0.26619(15) 0.0261(6) Uani 1 1 d U . .
N6 N 0.08187(17) 0.14712(13) 0.28880(16) 0.0300(6) Uani 1 1 d U . .
F1 F 0.51260(18) 0.0000 0.42238(16) 0.0352(7) Uani 1 2 d SU . .
F2 F 0.49712(19) 0.0000 0.31434(16) 0.0462(8) Uani 1 2 d SU . .
F3 F 0.57113(12) 0.06791(8) 0.37873(11) 0.0313(4) Uani 1 1 d U . .
F4 F 0.62976(17) 0.0000 0.33474(15) 0.0312(6) Uani 1 2 d SU . .
F5 F 0.64528(16) 0.0000 0.44255(14) 0.0315(6) Uani 1 2 d SU . .
P1 P 0.57078(7) 0.0000 0.37787(6) 0.0199(2) Uani 1 2 d SU . .
F6 F -0.2181(2) 0.0000 0.2706(3) 0.0901(17) Uani 1 2 d SDU . .
F7 F -0.1392(3) 0.0000 0.3708(2) 0.0667(12) Uani 1 2 d SDU . .
F10 F -0.1225(3) -0.06619(12) 0.3017(2) 0.0918(13) Uani 1 1 d DU . .
F8 F -0.0322(3) 0.0000 0.3331(3) 0.118(2) Uani 1 2 d SU . .
F9 F -0.1120(3) 0.0000 0.2311(2) 0.0796(15) Uani 1 2 d SDU . .
P2 P -0.12612(10) 0.0000 0.30106(10) 0.0485(4) Uani 1 2 d SDU . .
Ir1 Ir 0.208381(7) 0.228849(5) 0.313923(6) 0.01833(4) Uani 1 1 d U . .
C53 C 0.3223(10) 0.0000 -0.1045(8) 0.211(9) Uiso 1 2 d SDU A 1
H53A H 0.3039 0.0000 -0.1521 0.317 Uiso 1 2 calc SR A 1
H53B H 0.3025 0.0339 -0.0883 0.317 Uiso 0.50 1 calc PR A 1
H53C H 0.3025 -0.0339 -0.0883 0.317 Uiso 0.50 1 calc PR A 1
C51 C 0.4564(9) 0.0000 -0.0099(11) 0.266(12) Uiso 1 2 d SDU . 1
H51A H 0.4396 0.0337 0.0098 0.319 Uiso 0.50 1 calc PR . 1
H51B H 0.4396 -0.0337 0.0098 0.319 Uiso 0.50 1 calc PR . 1
C52 C 0.4111(11) 0.0000 -0.0811(10) 0.273(12) Uiso 1 2 d SDU A 1
H52A H 0.4287 0.0336 -0.1004 0.328 Uiso 0.50 1 calc PR A 1
H52B H 0.4287 -0.0336 -0.1004 0.328 Uiso 0.50 1 calc PR A 1

loop_
_atom_site_aniso_label
_atom_site_aniso_U_11
_atom_site_aniso_U_22
_atom_site_aniso_U_33
_atom_site_aniso_U_23
_atom_site_aniso_U_13
_atom_site_aniso_U_12
C1 0.0240(15) 0.0269(16) 0.0355(18) 0.0093(14) 0.0200(14) 0.0058(13)
C2 0.0324(18) 0.0328(19) 0.045(2) 0.0188(16) 0.0256(16) 0.0115(15)
C3 0.0346(19) 0.0324(19) 0.054(2) 0.0210(18) 0.0267(18) 0.0171(16)
C4 0.0262(16) 0.0303(18) 0.048(2) 0.0116(16) 0.0235(16) 0.0108(14)
C5 0.0191(14) 0.0208(14) 0.0320(16) 0.0014(12) 0.0159(12) 0.0034(11)
C6 0.0192(13) 0.0214(14) 0.0254(15) -0.0028(12) 0.0135(12) -0.0006(11)
C7 0.0188(14) 0.0358(19) 0.0295(16) 0.0005(14) 0.0134(13) 0.0029(13)
C8 0.0218(15) 0.0303(16) 0.0242(15) 0.0026(13) 0.0130(12) 0.0008(12)
C9 0.0282(16) 0.0301(17) 0.0365(18) 0.0046(15) 0.0198(14) 0.0022(14)
C10 0.038(2) 0.0325(19) 0.047(2) 0.0125(17) 0.0223(17) 0.0031(16)
C11 0.0312(18) 0.048(2) 0.0351(19) 0.0161(17) 0.0156(15) 0.0042(16)
C12 0.0208(15) 0.054(2) 0.0258(16) 0.0048(16) 0.0116(13) 0.0030(15)
C13 0.0183(14) 0.0390(19) 0.0249(15) 0.0021(14) 0.0100(12) 0.0027(13)
C14 0.0254(16) 0.040(2) 0.0332(18) -0.0013(15) 0.0149(14) -0.0006(14)
C15 0.0312(19) 0.050(2) 0.037(2) -0.0130(18) 0.0149(16) -0.0053(17)
C16 0.0254(17) 0.065(3) 0.0298(18) -0.0054(19) 0.0109(14) 0.0001(18)
C17 0.0321(19) 0.069(3) 0.0220(16) 0.0045(18) 0.0103(14) 0.0047(19)
C18 0.0288(18) 0.082(3) 0.0289(18) 0.013(2) 0.0136(15) 0.004(2)
C19 0.038(2) 0.111(5) 0.030(2) 0.009(3) 0.0168(18) -0.001(3)
C20 0.042(2) 0.110(5) 0.030(2) -0.009(3) 0.0164(18) -0.003(3)
C21 0.041(2) 0.090(4) 0.036(2) -0.016(2) 0.0174(19) -0.005(2)
C22 0.045(2) 0.076(4) 0.040(2) 0.021(2) 0.0208(19) 0.001(2)
C23 0.047(2) 0.057(3) 0.045(2) 0.020(2) 0.021(2) -0.001(2)
C24 0.0171(13) 0.0290(16) 0.0263(15) 0.0018(13) 0.0109(12) 0.0007(12)
C25 0.0246(16) 0.0301(18) 0.0339(18) -0.0043(14) 0.0134(14) -0.0027(13)
C26 0.0257(16) 0.0235(16) 0.0398(19) -0.0032(14) 0.0165(14) -0.0007(13)
C27 0.0204(14) 0.0270(16) 0.0251(15) 0.0011(13) 0.0128(12) 0.0026(12)
C28 0.0331(18) 0.0277(17) 0.0355(19) 0.0051(15) 0.0150(15) 0.0087(14)
C29 0.0335(19) 0.040(2) 0.0313(18) 0.0105(16) 0.0117(15) 0.0127(16)
C30 0.0277(17) 0.048(2) 0.0230(16) 0.0044(15) 0.0088(13) 0.0069(15)
C31 0.0233(15) 0.0343(18) 0.0233(15) 0.0010(13) 0.0103(12) 0.0010(13)
C32 0.0193(14) 0.0270(16) 0.0238(15) 0.0029(12) 0.0127(12) 0.0040(11)
C33 0.0311(18) 0.0330(19) 0.048(2) -0.0099(17) 0.0206(17) -0.0020(15)
C34 0.039(2) 0.040(2) 0.069(3) -0.021(2) 0.027(2) -0.0118(18)
C35 0.033(2) 0.039(2) 0.065(3) -0.011(2) 0.0224(19) -0.0129(17)
C36 0.0206(15) 0.0315(18) 0.0362(18) 0.0041(15) 0.0148(13) 0.0013(13)
C37 0.0212(16) 0.047(2) 0.045(2) 0.0061(18) 0.0168(15) -0.0060(15)
C38 0.0222(16) 0.063(3) 0.0369(19) 0.0086(19) 0.0201(15) 0.0024(17)
C39 0.0226(16) 0.049(2) 0.0290(17) 0.0062(16) 0.0156(13) 0.0092(15)
C40 0.0199(14) 0.0341(18) 0.0271(16) 0.0067(13) 0.0124(12) 0.0083(13)
C41 0.0169(13) 0.0254(15) 0.0257(14) 0.0077(13) 0.0117(11) 0.0071(12)
C42 0.124(10) 0.077(8) 0.156(12) 0.000 0.020(9) 0.000
C43 0.066(6) 0.122(9) 0.109(8) 0.000 0.017(6) 0.000
C44 0.106(9) 0.119(9) 0.113(9) 0.000 0.046(7) 0.000
C45 0.083(7) 0.112(10) 0.131(10) 0.000 -0.021(7) 0.000
C46 0.053(6) 0.071(8) 0.139(11) -0.041(7) -0.024(7) 0.026(5)
C47 0.060(6) 0.104(8) 0.139(9) 0.000 -0.025(6) 0.000
C48 0.069(7) 0.038(6) 0.120(9) -0.020(6) -0.015(7) 0.002(4)
C49 0.062(6) 0.136(10) 0.137(10) 0.000 -0.019(7) 0.000
C50 0.168(14) 0.182(15) 0.115(11) 0.000 -0.056(11) 0.000
C45B 0.083(7) 0.112(10) 0.131(10) 0.000 -0.021(7) 0.000
C47B 0.060(6) 0.104(8) 0.139(9) 0.000 -0.025(6) 0.000
C49B 0.062(6) 0.136(10) 0.137(10) 0.000 -0.019(7) 0.000
C50B 0.168(14) 0.182(15) 0.115(11) 0.000 -0.056(11) 0.000
N1 0.0188(12) 0.0216(13) 0.0308(14) 0.0047(11) 0.0155(11) 0.0036(10)
N2 0.0187(12) 0.0234(13) 0.0234(12) -0.0020(10) 0.0129(10) -0.0019(10)
N3 0.0177(12) 0.0217(13) 0.0237(12) 0.0030(10) 0.0104(10) 0.0036(10)
N4 0.0233(13) 0.0153(12) 0.0303(14) 0.0010(10) 0.0133(11) 0.0025(10)
N5 0.0203(13) 0.0237(13) 0.0396(16) 0.0003(12) 0.0169(12) -0.0003(10)
N6 0.0231(13) 0.0293(15) 0.0438(17) 0.0005(13) 0.0192(13) -0.0034(11)
F1 0.0375(16) 0.0324(16) 0.0486(18) 0.000 0.0322(15) 0.000
F2 0.0303(16) 0.060(2) 0.0397(18) 0.000 -0.0025(14) 0.000
F3 0.0366(11) 0.0173(9) 0.0471(12) 0.0055(9) 0.0233(10) 0.0086(8)
F4 0.0357(15) 0.0210(13) 0.0484(18) 0.000 0.0298(14) 0.000
F5 0.0274(14) 0.0253(14) 0.0354(16) 0.000 -0.0002(12) 0.000
P1 0.0184(5) 0.0176(5) 0.0261(5) 0.000 0.0103(4) 0.000
F6 0.048(3) 0.136(5) 0.086(4) 0.000 0.021(2) 0.000
F7 0.094(3) 0.043(2) 0.084(3) 0.000 0.059(3) 0.000
F10 0.148(3) 0.0382(16) 0.127(3) 0.0056(19) 0.098(3) 0.021(2)
F8 0.055(3) 0.172(7) 0.136(5) 0.000 0.041(3) 0.000
F9 0.121(4) 0.048(2) 0.102(4) 0.000 0.082(3) 0.000
P2 0.0519(9) 0.0258(7) 0.0868(13) 0.000 0.0494(10) 0.000
Ir1 0.01641(5) 0.01889(6) 0.02395(6) 0.00235(5) 0.01251(4) 0.00198(4)

loop_
_atom_type_symbol
_atom_type_description
_atom_type_scat_dispersion_real
_atom_type_scat_dispersion_imag
_atom_type_scat_source
C C 0.0033 0.0016 'International Tables Vol C Tables 4.2.6.8 and 6.1.1.4'
H H 0.0000 0.0000 'International Tables Vol C Tables 4.2.6.8 and 6.1.1.4'
N N 0.0061 0.0033 'International Tables Vol C Tables 4.2.6.8 and 6.1.1.4'
F F 0.0171 0.0103 'International Tables Vol C Tables 4.2.6.8 and 6.1.1.4'
P P 0.1023 0.0942 'International Tables Vol C Tables 4.2.6.8 and 6.1.1.4'
Ir Ir -1.4442 7.9887 'International Tables Vol C Tables 4.2.6.8 and 6.1.1.4'

loop_
_geom_angle_atom_site_label_1
_geom_angle_atom_site_label_2
_geom_angle_atom_site_label_3
_geom_angle
_geom_angle_site_symmetry_1
_geom_angle_site_symmetry_3
N1 C1 C2 122.6(3) . .
N1 C1 H1 118.7 . .
C2 C1 H1 118.7 . .
C3 C2 C1 118.8(3) . .
C3 C2 H2 120.6 . .
C1 C2 H2 120.6 . .
C2 C3 C4 119.2(3) . .
C2 C3 H3 120.4 . .
C4 C3 H3 120.4 . .
C5 C4 C3 119.3(3) . .
C5 C4 H4 120.3 . .
C3 C4 H4 120.3 . .
N1 C5 C4 121.3(3) . .
N1 C5 C6 115.3(3) . .
C4 C5 C6 123.4(3) . .
N2 C6 C5 116.4(3) . .
N2 C6 C7 125.5(3) . .
C5 C6 C7 118.1(3) . .
C6 C7 H7A 109.5 . .
C6 C7 H7B 109.5 . .
H7A C7 H7B 109.5 . .
C6 C7 H7C 109.5 . .
H7A C7 H7C 109.5 . .
H7B C7 H7C 109.5 . .
C9 C8 C13 120.9(3) . .
C9 C8 N2 117.6(3) . .
C13 C8 N2 121.5(3) . .
C8 C9 C10 121.1(3) . .
C8 C9 H9 119.5 . .
C10 C9 H9 119.5 . .
C11 C10 C9 120.0(4) . .
C11 C10 H10 120.0 . .
C9 C10 H10 120.0 . .
C10 C11 C12 119.6(3) . .
C10 C11 C23 121.2(4) . .
C12 C11 C23 119.1(4) . .
C11 C12 C13 120.6(3) . .
C11 C12 C17 120.2(4) . .
C13 C12 C17 119.2(4) . .
C8 C13 C14 123.5(3) . .
C8 C13 C12 117.7(3) . .
C14 C13 C12 118.8(3) . .
C15 C14 C13 121.0(4) . .
C15 C14 H14 119.5 . .
C13 C14 H14 119.5 . .
C14 C15 C16 121.4(4) . .
C14 C15 H15 119.3 . .
C16 C15 H15 119.3 . .
C17 C16 C21 118.9(4) . .
C17 C16 C15 119.2(4) . .
C21 C16 C15 121.9(4) . .
C16 C17 C12 120.3(4) . .
C16 C17 C18 120.4(4) . .
C12 C17 C18 119.3(4) . .
C19 C18 C22 123.6(4) . .
C19 C18 C17 118.0(5) . .
C22 C18 C17 118.4(4) . .
C20 C19 C18 120.8(5) . .
C20 C19 H19 119.6 . .
C18 C19 H19 119.6 . .
C19 C20 C21 121.9(4) . .
C19 C20 H20 119.0 . .
C21 C20 H20 119.0 . .
C20 C21 C16 119.9(5) . .
C20 C21 H21 120.1 . .
C16 C21 H21 120.1 . .
C23 C22 C18 122.5(4) . .
C23 C22 H22 118.8 . .
C18 C22 H22 118.8 . .
C22 C23 C11 120.5(5) . .
C22 C23 H23 119.7 . .
C11 C23 H23 119.7 . .
N3 C24 C25 110.2(3) . .
N3 C24 H24 124.9 . .
C25 C24 H24 124.9 . .
C26 C25 C24 105.6(3) . .
C26 C25 H25 127.2 . .
C24 C25 H25 127.2 . .
N4 C26 C25 107.5(3) . .
N4 C26 H26 126.3 . .
C25 C26 H26 126.3 . .
C28 C27 C32 124.5(3) . .
C28 C27 N4 120.9(3) . .
C32 C27 N4 114.6(3) . .
C29 C28 C27 117.6(3) . .
C29 C28 H28 121.2 . .
C27 C28 H28 121.2 . .
C30 C29 C28 120.2(3) . .
C30 C29 H29 119.9 . .
C28 C29 H29 119.9 . .
C29 C30 C31 120.9(3) . .
C29 C30 H30 119.6 . .
C31 C30 H30 119.6 . .
C30 C31 C32 121.1(3) . .
C30 C31 H31 119.5 . .
C32 C31 H31 119.5 . .
C27 C32 C31 115.8(3) . .
C27 C32 Ir1 114.6(2) . .
C31 C32 Ir1 129.5(3) . .
N5 C33 C34 110.3(3) . .
N5 C33 H33 124.9 . .
C34 C33 H33 124.9 . .
C35 C34 C33 105.8(4) . .
C35 C34 H34 127.1 . .
C33 C34 H34 127.1 . .
N6 C35 C34 107.8(3) . .
N6 C35 H35 126.1 . .
C34 C35 H35 126.1 . .
C37 C36 C41 123.5(3) . .
C37 C36 N6 122.0(3) . .
C41 C36 N6 114.6(3) . .
C38 C37 C36 118.1(4) . .
C38 C37 H37 121.0 . .
C36 C37 H37 121.0 . .
C39 C38 C37 120.5(3) . .
C39 C38 H38 119.7 . .
C37 C38 H38 119.7 . .
C38 C39 C40 120.4(3) . .
C38 C39 H39 119.8 . .
C40 C39 H39 119.8 . .
C39 C40 C41 121.0(3) . .
C39 C40 H40 119.5 . .
C41 C40 H40 119.5 . .
C36 C41 C40 116.4(3) . .
C36 C41 Ir1 114.7(2) . .
C40 C41 Ir1 128.7(2) . .
C43 C42 H42A 109.5 . .
C43 C42 H42B 109.5 . .
H42A C42 H42B 109.5 . .
C43 C42 H42C 109.5 . .
H42A C42 H42C 109.5 . .
H42B C42 H42C 109.5 . .
C44 C43 C42 110.4(10) . .
C44 C43 H43A 109.6 . .
C42 C43 H43A 109.6 . .
C44 C43 H43B 109.6 . .
C42 C43 H43B 109.6 . .
H43A C43 H43B 108.1 . .
C44 C44 C43 110.3(13) 5 .
C44 C44 H44A 109.6 5 .
C43 C44 H44A 109.6 . .
C44 C44 H44B 109.6 5 .
C43 C44 H44B 109.6 . .
H44A C44 H44B 108.1 . .
C46 C45 H45A 109.5 . .
C46 C45 H45B 109.5 . .
H45A C45 H45B 109.5 . .
C46 C45 H45C 109.5 . .
H45A C45 H45C 109.5 . .
H45B C45 H45C 109.5 . .
C47 C46 C45 122.8(10) . .
C47 C46 H46A 106.6 . .
C45 C46 H46A 106.6 . .
C47 C46 H46B 106.6 . .
C45 C46 H46B 106.6 . .
H46A C46 H46B 106.6 . .
C48 C47 C46 126.4(9) . .
C48 C47 H47A 105.7 . .
C46 C47 H47A 105.7 . .
C48 C47 H47B 105.7 . .
C46 C47 H47B 105.7 . .
H47A C47 H47B 106.2 . .
C47 C48 C49 130.4(11) . .
C47 C48 H48A 104.7 . .
C49 C48 H48A 104.7 . .
C47 C48 H48B 104.7 . .
C49 C48 H48B 104.7 . .
H48A C48 H48B 105.7 . .
C50 C49 C48 138.7(12) . .
C50 C49 H49A 102.4 . .
C48 C49 H49A 102.4 . .
C50 C49 H49B 102.4 . .
C48 C49 H49B 102.4 . .
H49A C49 H49B 104.9 . .
C49 C50 H50A 109.5 . .
C49 C50 H50B 109.5 . .
H50A C50 H50B 109.5 . .
C49 C50 H50C 109.5 . .
H50A C50 H50C 109.5 . .
H50B C50 H50C 109.5 . .
C1 N1 C5 118.7(3) . .
C1 N1 Ir1 125.3(2) . .
C5 N1 Ir1 116.0(2) . .
C6 N2 C8 118.8(3) . .
C6 N2 Ir1 116.3(2) . .
C8 N2 Ir1 124.6(2) . .
C24 N3 N4 106.0(3) . .
C24 N3 Ir1 137.9(2) . .
N4 N3 Ir1 115.87(19) . .
C26 N4 N3 110.7(3) . .
C26 N4 C27 134.3(3) . .
N3 N4 C27 114.9(3) . .
C33 N5 N6 106.0(3) . .
C33 N5 Ir1 139.7(2) . .
N6 N5 Ir1 114.2(2) . .
C35 N6 N5 110.2(3) . .
C35 N6 C36 133.5(3) . .
N5 N6 C36 116.0(3) . .
F2 P1 F4 90.52(19) . .
F2 P1 F5 179.74(19) . .
F4 P1 F5 89.74(17) . .
F2 P1 F3 90.53(9) . 6
F4 P1 F3 90.33(8) . 6
F5 P1 F3 89.47(9) . 6
F2 P1 F3 90.53(9) . .
F4 P1 F3 90.33(8) . .
F5 P1 F3 89.47(9) . .
F3 P1 F3 178.74(18) 6 .
F2 P1 F1 90.43(19) . .
F4 P1 F1 179.06(19) . .
F5 P1 F1 89.32(17) . .
F3 P1 F1 89.66(8) 6 .
F3 P1 F1 89.66(8) . .
F6 P2 F10 92.23(18) . .
F6 P2 F10 92.23(18) . 6
F10 P2 F10 175.4(3) . 6
F6 P2 F7 87.9(3) . .
F10 P2 F7 90.54(14) . .
F10 P2 F7 90.54(14) 6 .
F6 P2 F8 179.3(3) . .
F10 P2 F8 87.77(18) . .
F10 P2 F8 87.77(18) 6 .
F7 P2 F8 91.3(3) . .
F6 P2 F9 92.6(3) . .
F10 P2 F9 89.44(14) . .
F10 P2 F9 89.44(14) 6 .
F7 P2 F9 179.4(3) . .
F8 P2 F9 88.1(3) . .
C41 Ir1 N3 92.03(12) . .
C41 Ir1 C32 87.32(12) . .
N3 Ir1 C32 80.01(12) . .
C41 Ir1 N5 80.28(12) . .
N3 Ir1 N5 169.93(10) . .
C32 Ir1 N5 93.05(13) . .
C41 Ir1 N1 94.77(11) . .
N3 Ir1 N1 96.06(10) . .
C32 Ir1 N1 175.63(12) . .
N5 Ir1 N1 91.09(11) . .
C41 Ir1 N2 170.46(11) . .
N3 Ir1 N2 90.73(10) . .
C32 Ir1 N2 102.15(11) . .
N5 Ir1 N2 97.91(10) . .
N1 Ir1 N2 75.86(10) . .
C52 C53 H53A 109.5 . .
C52 C53 H53B 109.5 . .
H53A C53 H53B 109.5 . .
C52 C53 H53C 109.5 . .
H53A C53 H53C 109.5 . .
H53B C53 H53C 109.5 . .
C51 C51 C52 119(3) 5_655 .
C51 C51 H51A 107.6 5_655 .
C52 C51 H51A 107.6 . .
C51 C51 H51B 107.6 5_655 .
C52 C51 H51B 107.6 . .
H51A C51 H51B 107.0 . .
C53 C52 C51 121.6(10) . .
C53 C52 H52A 106.9 . .
C51 C52 H52A 106.9 . .
C53 C52 H52B 106.9 . .
C51 C52 H52B 106.9 . .
H52A C52 H52B 106.7 . .

loop_
_geom_bond_atom_site_label_1
_geom_bond_atom_site_label_2
_geom_bond_distance
_geom_bond_site_symmetry_2
C1 N1 1.343(4) .
C1 C2 1.384(5) .
C1 H1 0.9500 .
C2 C3 1.382(5) .
C2 H2 0.9500 .
C3 C4 1.389(5) .
C3 H3 0.9500 .
C4 C5 1.387(5) .
C4 H4 0.9500 .
C5 N1 1.359(4) .
C5 C6 1.486(4) .
C6 N2 1.300(4) .
C6 C7 1.495(4) .
C7 H7A 0.9800 .
C7 H7B 0.9800 .
C7 H7C 0.9800 .
C8 C9 1.384(5) .
C8 C13 1.408(5) .
C8 N2 1.446(4) .
C9 C10 1.396(5) .
C9 H9 0.9500 .
C10 C11 1.391(6) .
C10 H10 0.9500 .
C11 C12 1.409(6) .
C11 C23 1.441(5) .
C12 C13 1.435(5) .
C12 C17 1.435(5) .
C13 C14 1.426(5) .
C14 C15 1.364(5) .
C14 H14 0.9500 .
C15 C16 1.429(6) .
C15 H15 0.9500 .
C16 C17 1.401(6) .
C16 C21 1.419(6) .
C17 C18 1.440(6) .
C18 C19 1.403(6) .
C18 C22 1.418(7) .
C19 C20 1.369(8) .
C19 H19 0.9500 .
C20 C21 1.376(7) .
C20 H20 0.9500 .
C21 H21 0.9500 .
C22 C23 1.354(7) .
C22 H22 0.9500 .
C23 H23 0.9500 .
C24 N3 1.335(4) .
C24 C25 1.396(5) .
C24 H24 0.9500 .
C25 C26 1.383(5) .
C25 H25 0.9500 .
C26 N4 1.341(4) .
C26 H26 0.9500 .
C27 C28 1.394(5) .
C27 C32 1.398(5) .
C27 N4 1.435(4) .
C28 C29 1.390(5) .
C28 H28 0.9500 .
C29 C30 1.386(6) .
C29 H29 0.9500 .
C30 C31 1.396(5) .
C30 H30 0.9500 .
C31 C32 1.404(5) .
C31 H31 0.9500 .
C32 Ir1 2.023(3) .
C33 N5 1.332(5) .
C33 C34 1.394(5) .
C33 H33 0.9500 .
C34 C35 1.368(6) .
C34 H34 0.9500 .
C35 N6 1.346(5) .
C35 H35 0.9500 .
C36 C37 1.392(4) .
C36 C41 1.400(5) .
C36 N6 1.423(5) .
C37 C38 1.384(6) .
C37 H37 0.9500 .
C38 C39 1.383(6) .
C38 H38 0.9500 .
C39 C40 1.394(4) .
C39 H39 0.9500 .
C40 C41 1.400(5) .
C40 H40 0.9500 .
C41 Ir1 2.009(3) .
C42 C43 1.571(15) .
C42 H42A 0.9800 .
C42 H42B 0.9800 .
C42 H42C 0.9800 .
C43 C44 1.565(15) .
C43 H43A 0.9900 .
C43 H43B 0.9900 .
C44 C44 1.49(2) 5
C44 H44A 0.9900 .
C44 H44B 0.9900 .
C45 C46 1.573(17) .
C45 H45A 0.9800 .
C45 H45B 0.9800 .
C45 H45C 0.9800 .
C46 C47 1.448(18) .
C46 H46A 0.9900 .
C46 H46B 0.9900 .
C47 C48 1.404(18) .
C47 H47A 0.9900 .
C47 H47B 0.9900 .
C48 C49 1.448(18) .
C48 H48A 0.9900 .
C48 H48B 0.9900 .
C49 C50 1.42(2) .
C49 H49A 0.9900 .
C49 H49B 0.9900 .
C50 H50A 0.9800 .
C50 H50B 0.9800 .
C50 H50C 0.9800 .
N1 Ir1 2.131(3) .
N2 Ir1 2.173(2) .
N3 N4 1.370(4) .
N3 Ir1 2.013(3) .
N5 N6 1.372(4) .
N5 Ir1 2.035(3) .
F1 P1 1.609(3) .
F2 P1 1.580(3) .
F3 P1 1.6045(19) .
F4 P1 1.598(3) .
F5 P1 1.604(3) .
P1 F3 1.6045(19) 6
F6 P2 1.562(4) .
F7 P2 1.590(4) .
F10 P2 1.565(3) .
F8 P2 1.597(6) .
F9 P2 1.604(4) .
P2 F10 1.565(3) 6
C53 C52 1.501(9) .
C53 H53A 0.9800 .
C53 H53B 0.9800 .
C53 H53C 0.9800 .
C51 C51 1.47(3) 5_655
C51 C52 1.502(9) .
C51 H51A 0.9900 .
C51 H51B 0.9900 .
C52 H52A 0.9900 .
C52 H52B 0.9900 .

loop_
_geom_torsion_atom_site_label_1
_geom_torsion_atom_site_label_2
_geom_torsion_atom_site_label_3
_geom_torsion_atom_site_label_4
_geom_torsion
_geom_torsion_site_symmetry_1
_geom_torsion_site_symmetry_4
N1 C1 C2 C3 0.2(6) . .
C1 C2 C3 C4 1.5(6) . .
C2 C3 C4 C5 -1.3(6) . .
C3 C4 C5 N1 -0.7(6) . .
C3 C4 C5 C6 178.0(4) . .
N1 C5 C6 N2 -4.5(4) . .
C4 C5 C6 N2 176.8(3) . .
N1 C5 C6 C7 173.3(3) . .
C4 C5 C6 C7 -5.4(5) . .
C13 C8 C9 C10 -3.7(5) . .
N2 C8 C9 C10 174.8(3) . .
C8 C9 C10 C11 -0.4(6) . .
C9 C10 C11 C12 4.1(6) . .
C9 C10 C11 C23 -176.2(4) . .
C10 C11 C12 C13 -3.7(5) . .
C23 C11 C12 C13 176.6(3) . .
C10 C11 C12 C17 177.8(4) . .
C23 C11 C12 C17 -1.9(5) . .
C9 C8 C13 C14 -177.2(3) . .
N2 C8 C13 C14 4.3(5) . .
C9 C8 C13 C12 4.0(5) . .
N2 C8 C13 C12 -174.5(3) . .
C11 C12 C13 C8 -0.2(5) . .
C17 C12 C13 C8 178.2(3) . .
C11 C12 C13 C14 -179.1(3) . .
C17 C12 C13 C14 -0.6(5) . .
C8 C13 C14 C15 179.5(3) . .
C12 C13 C14 C15 -1.7(5) . .
C13 C14 C15 C16 1.8(6) . .
C14 C15 C16 C17 0.4(6) . .
C14 C15 C16 C21 179.2(4) . .
C21 C16 C17 C12 178.4(4) . .
C15 C16 C17 C12 -2.7(6) . .
C21 C16 C17 C18 -1.1(6) . .
C15 C16 C17 C18 177.8(4) . .
C11 C12 C17 C16 -178.7(4) . .
C13 C12 C17 C16 2.9(5) . .
C11 C12 C17 C18 0.8(5) . .
C13 C12 C17 C18 -177.7(3) . .
C16 C17 C18 C19 -0.3(6) . .
C12 C17 C18 C19 -179.8(4) . .
C16 C17 C18 C22 -179.0(4) . .
C12 C17 C18 C22 1.5(6) . .
C22 C18 C19 C20 -179.5(5) . .
C17 C18 C19 C20 1.9(7) . .
C18 C19 C20 C21 -2.2(7) . .
C19 C20 C21 C16 0.7(7) . .
C17 C16 C21 C20 0.9(6) . .
C15 C16 C21 C20 -177.9(4) . .
C19 C18 C22 C23 178.5(4) . .
C17 C18 C22 C23 -2.9(7) . .
C18 C22 C23 C11 1.9(7) . .
C10 C11 C23 C22 -179.1(4) . .
C12 C11 C23 C22 0.6(6) . .
N3 C24 C25 C26 0.4(4) . .
C24 C25 C26 N4 0.1(4) . .
C32 C27 C28 C29 1.4(5) . .
N4 C27 C28 C29 -177.2(3) . .
C27 C28 C29 C30 -0.2(5) . .
C28 C29 C30 C31 -0.5(5) . .
C29 C30 C31 C32 0.0(5) . .
C28 C27 C32 C31 -1.8(5) . .
N4 C27 C32 C31 176.8(3) . .
C28 C27 C32 Ir1 -178.0(3) . .
N4 C27 C32 Ir1 0.6(3) . .
C30 C31 C32 C27 1.1(4) . .
C30 C31 C32 Ir1 176.6(2) . .
N5 C33 C34 C35 0.0(5) . .
C33 C34 C35 N6 0.2(5) . .
C41 C36 C37 C38 0.6(6) . .
N6 C36 C37 C38 -179.5(3) . .
C36 C37 C38 C39 0.6(6) . .
C37 C38 C39 C40 -1.0(6) . .
C38 C39 C40 C41 0.3(5) . .
C37 C36 C41 C40 -1.3(5) . .
N6 C36 C41 C40 178.8(3) . .
C37 C36 C41 Ir1 174.7(3) . .
N6 C36 C41 Ir1 -5.2(4) . .
C39 C40 C41 C36 0.8(5) . .
C39 C40 C41 Ir1 -174.5(3) . .
C42 C43 C44 C44 180.0 . 5
C45 C46 C47 C48 179.0(9) . .
C46 C47 C48 C49 175.7(10) . .
C47 C48 C49 C50 161.5(8) . .
C2 C1 N1 C5 -2.1(5) . .
C2 C1 N1 Ir1 175.7(3) . .
C4 C5 N1 C1 2.3(5) . .
C6 C5 N1 C1 -176.5(3) . .
C4 C5 N1 Ir1 -175.6(3) . .
C6 C5 N1 Ir1 5.6(4) . .
C5 C6 N2 C8 175.3(3) . .
C7 C6 N2 C8 -2.3(5) . .
C5 C6 N2 Ir1 1.1(4) . .
C7 C6 N2 Ir1 -176.5(2) . .
C9 C8 N2 C6 -110.0(3) . .
C13 C8 N2 C6 68.5(4) . .
C9 C8 N2 Ir1 63.6(4) . .
C13 C8 N2 Ir1 -117.8(3) . .
C25 C24 N3 N4 -0.8(3) . .
C25 C24 N3 Ir1 -174.2(2) . .
C25 C26 N4 N3 -0.6(4) . .
C25 C26 N4 C27 176.3(3) . .
C24 N3 N4 C26 0.9(3) . .
Ir1 N3 N4 C26 176.0(2) . .
C24 N3 N4 C27 -176.7(2) . .
Ir1 N3 N4 C27 -1.6(3) . .
C28 C27 N4 C26 2.5(5) . .
C32 C27 N4 C26 -176.2(3) . .
C28 C27 N4 N3 179.3(3) . .
C32 C27 N4 N3 0.6(4) . .
C34 C33 N5 N6 -0.2(4) . .
C34 C33 N5 Ir1 -174.6(3) . .
C34 C35 N6 N5 -0.3(5) . .
C34 C35 N6 C36 173.1(4) . .
C33 N5 N6 C35 0.3(4) . .
Ir1 N5 N6 C35 176.4(3) . .
C33 N5 N6 C36 -174.4(3) . .
Ir1 N5 N6 C36 1.6(4) . .
C37 C36 N6 C35 9.2(6) . .
C41 C36 N6 C35 -170.9(4) . .
C37 C36 N6 N5 -177.6(3) . .
C41 C36 N6 N5 2.3(4) . .
C36 C41 Ir1 N3 178.1(2) . .
C40 C41 Ir1 N3 -6.5(3) . .
C36 C41 Ir1 C32 98.2(3) . .
C40 C41 Ir1 C32 -86.4(3) . .
C36 C41 Ir1 N5 4.7(2) . .
C40 C41 Ir1 N5 -179.9(3) . .
C36 C41 Ir1 N1 -85.6(2) . .
C40 C41 Ir1 N1 89.8(3) . .
C36 C41 Ir1 N2 -75.1(8) . .
C40 C41 Ir1 N2 100.3(7) . .
C24 N3 Ir1 C41 87.6(3) . .
N4 N3 Ir1 C41 -85.4(2) . .
C24 N3 Ir1 C32 174.5(3) . .
N4 N3 Ir1 C32 1.5(2) . .
C24 N3 Ir1 N5 127.5(6) . .
N4 N3 Ir1 N5 -45.5(7) . .
C24 N3 Ir1 N1 -7.5(3) . .
N4 N3 Ir1 N1 179.56(19) . .
C24 N3 Ir1 N2 -83.3(3) . .
N4 N3 Ir1 N2 103.7(2) . .
C27 C32 Ir1 C41 91.4(2) . .
C31 C32 Ir1 C41 -84.1(3) . .
C27 C32 Ir1 N3 -1.1(2) . .
C31 C32 Ir1 N3 -176.7(3) . .
C27 C32 Ir1 N5 171.5(2) . .
C31 C32 Ir1 N5 -4.0(3) . .
C27 C32 Ir1 N1 -27.3(15) . .
C31 C32 Ir1 N1 157.2(13) . .
C27 C32 Ir1 N2 -89.7(2) . .
C31 C32 Ir1 N2 94.7(3) . .
C33 N5 Ir1 C41 170.7(4) . .
N6 N5 Ir1 C41 -3.4(2) . .
C33 N5 Ir1 N3 130.1(6) . .
N6 N5 Ir1 N3 -44.0(7) . .
C33 N5 Ir1 C32 83.9(4) . .
N6 N5 Ir1 C32 -90.2(2) . .
C33 N5 Ir1 N1 -94.7(4) . .
N6 N5 Ir1 N1 91.2(2) . .
C33 N5 Ir1 N2 -18.8(4) . .
N6 N5 Ir1 N2 167.1(2) . .
C1 N1 Ir1 C41 -3.4(3) . .
C5 N1 Ir1 C41 174.4(2) . .
C1 N1 Ir1 N3 89.2(3) . .
C5 N1 Ir1 N3 -93.0(2) . .
C1 N1 Ir1 C32 115.0(14) . .
C5 N1 Ir1 C32 -67.2(15) . .
C1 N1 Ir1 N5 -83.7(3) . .
C5 N1 Ir1 N5 94.1(2) . .
C1 N1 Ir1 N2 178.4(3) . .
C5 N1 Ir1 N2 -3.8(2) . .
C6 N2 Ir1 C41 -9.4(8) . .
C8 N2 Ir1 C41 176.8(6) . .
C6 N2 Ir1 N3 97.4(2) . .
C8 N2 Ir1 N3 -76.4(3) . .
C6 N2 Ir1 C32 177.3(2) . .
C8 N2 Ir1 C32 3.6(3) . .
C6 N2 Ir1 N5 -87.8(2) . .
C8 N2 Ir1 N5 98.4(3) . .
C6 N2 Ir1 N1 1.3(2) . .
C8 N2 Ir1 N1 -172.5(3) . .
C51 C51 C52 C53 180.0 5_655 .
